data_7701753
loop_
_publ_author_name
'Zhao, Na'
'Li, Yu'
'Gu, Jin-Zhong'
'Kirillova, Marina V.'
'Kirillov, Alexander M.'

_publ_section_title
;
 Hydrothermal generation, structural versatility and properties of
 metal(ii)-organic architectures driven by a pyridine-tricarboxylic acid.
;
_journal_issue 23
_journal_name_full 'Dalton transactions (Cambridge, England : 2003)'
_journal_page_first 8361
_journal_page_last 8374
_journal_paper_doi 10.1039/c9dt01253b
_journal_volume 48
_journal_year 2019
_chemical_formula_sum 'C26 H17 Cd N3 O7'
_chemical_formula_weight 595.83
_space_group_crystal_system monoclinic
_space_group_IT_number 14
_space_group_name_Hall '-P 2ybc'
_space_group_name_H-M_alt 'P 1 21/c 1'
_atom_sites_solution_hydrogens mixed
_audit_creation_method SHELXL-2014/7
_audit_update_record
;
2018-10-30 deposited with the CCDC.	2019-05-13 downloaded from the CCDC.
;
_cell_angle_alpha 90
_cell_angle_beta 91.444(2)
_cell_angle_gamma 90
_cell_formula_units_Z 4
_cell_length_a 10.2808(3)
_cell_length_b 12.9097(3)
_cell_length_c 17.7636(4)
_cell_measurement_reflns_used 7668
_cell_measurement_temperature 293(2)
_cell_measurement_theta_max 25.046
_cell_measurement_theta_min 3.356
_cell_volume 2356.87(10)
_computing_cell_refinement 'Bruker SAINT'
_computing_data_collection 'Bruker APEX2'
_computing_data_reduction 'Bruker SAINT'
_computing_molecular_graphics 'Bruker SHELXTL'
_computing_publication_material 'Bruker SHELXTL'
_computing_structure_refinement 'SHELXL-2014/7 (Sheldrick, 2014)'
_computing_structure_solution 'SHELXL-2014/7 (Sheldrick, 2014)'
_diffrn_ambient_temperature 293(2)
_diffrn_measured_fraction_theta_full 0.998
_diffrn_measured_fraction_theta_max 0.998
_diffrn_measurement_device_type 'Bruker APE-II CCD'
_diffrn_measurement_method '\f and \w scans'
_diffrn_radiation_type MoK\a
_diffrn_radiation_wavelength 0.71073
_diffrn_reflns_av_R_equivalents 0.0324
_diffrn_reflns_av_unetI/netI 0.0545
_diffrn_reflns_Laue_measured_fraction_full 0.998
_diffrn_reflns_Laue_measured_fraction_max 0.998
_diffrn_reflns_limit_h_max 5
_diffrn_reflns_limit_h_min -12
_diffrn_reflns_limit_k_max 15
_diffrn_reflns_limit_k_min -14
_diffrn_reflns_limit_l_max 21
_diffrn_reflns_limit_l_min -20
_diffrn_reflns_number 7668
_diffrn_reflns_point_group_measured_fraction_full 0.998
_diffrn_reflns_point_group_measured_fraction_max 0.998
_diffrn_reflns_theta_full 25.046
_diffrn_reflns_theta_max 25.046
_diffrn_reflns_theta_min 3.358
_diffrn_source 'fine-focus sealed tube'
_exptl_absorpt_coefficient_mu 0.980
_exptl_absorpt_correction_T_max 0.806
_exptl_absorpt_correction_T_min 0.785
_exptl_absorpt_correction_type multi-scan
_exptl_absorpt_process_details SADABS
_exptl_crystal_colour colourless
_exptl_crystal_density_diffrn 1.679
_exptl_crystal_description block
_exptl_crystal_F_000 1192
_exptl_crystal_size_max 0.260
_exptl_crystal_size_mid 0.250
_exptl_crystal_size_min 0.230
_exptl_transmission_factor_max 0.798
_exptl_transmission_factor_min 0.775
_refine_diff_density_max 0.387
_refine_diff_density_min -0.399
_refine_diff_density_rms 0.078
_refine_ls_extinction_method none
_refine_ls_goodness_of_fit_ref 1.024
_refine_ls_hydrogen_treatment constr
_refine_ls_matrix_type full
_refine_ls_number_parameters 335
_refine_ls_number_reflns 4159
_refine_ls_number_restraints 0
_refine_ls_restrained_S_all 1.024
_refine_ls_R_factor_all 0.0468
_refine_ls_R_factor_gt 0.0330
_refine_ls_shift/su_max 0.001
_refine_ls_shift/su_mean 0.000
_refine_ls_structure_factor_coef Fsqd
_refine_ls_weighting_details 'w=1/[\s^2^(Fo^2^)+(0.0289P)^2^] where P=(Fo^2^+2Fc^2^)/3'
_refine_ls_weighting_scheme calc
_refine_ls_wR_factor_gt 0.0684
_refine_ls_wR_factor_ref 0.0780
_reflns_Friedel_coverage 0.000
_reflns_number_gt 3342
_reflns_number_total 4159
_reflns_threshold_expression 'I > 2\s(I)'
_cod_data_source_file c9dt01253b2.cif
_cod_data_source_block 370-10Cd
_cod_original_sg_symbol_H-M 'P 21/c'
_cod_database_code 7701753
_shelx_shelxl_version_number 2014/7
_shelx_space_group_comment
;
The symmetry employed for this shelxl refinement is uniquely defined
by the following loop, which should always be used as a source of
symmetry information in preference to the above space-group names.
They are only intended as comments.
;
_shelx_estimated_absorpt_t_min 0.785
_shelx_estimated_absorpt_t_max 0.806

loop_
_space_group_symop_operation_xyz
'x, y, z'
'-x, y+1/2, -z+1/2'
'-x, -y, -z'
'x, -y-1/2, z-1/2'

loop_
_atom_site_label
_atom_site_type_symbol
_atom_site_fract_x
_atom_site_fract_y
_atom_site_fract_z
_atom_site_U_iso_or_equiv
_atom_site_adp_type
_atom_site_occupancy
_atom_site_site_symmetry_order
_atom_site_calc_flag
_atom_site_refinement_flags_posn
_atom_site_refinement_flags_adp
Cd1 Cd 0.33155(2) 0.64840(2) 0.01392(2) 0.02630(10) Uani 1 1 d . .
N1 N -0.3158(3) 0.2502(2) 0.37505(15) 0.0280(7) Uani 1 1 d . .
N2 N 0.1226(3) 0.7138(2) -0.02223(15) 0.0306(7) Uani 1 1 d . .
N3 N 0.3582(3) 0.7902(2) -0.06699(16) 0.0329(7) Uani 1 1 d . .
O1 O 0.2433(3) 0.51699(19) 0.07282(15) 0.0446(7) Uani 1 1 d . .
O2 O 0.3671(3) 0.4004(2) 0.13229(15) 0.0510(8) Uani 1 1 d . .
O3 O -0.1707(2) 0.60767(19) 0.15279(14) 0.0363(6) Uani 1 1 d . .
H3 H -0.2237 0.6544 0.1583 0.055 Uiso 1 1 calc R U
O4 O -0.2350(3) 0.56015(19) 0.26693(15) 0.0450(7) Uani 1 1 d . .
O5 O -0.6573(2) 0.25049(19) 0.34499(15) 0.0400(7) Uani 1 1 d . .
O6 O -0.5381(2) 0.17083(18) 0.43448(14) 0.0344(6) Uani 1 1 d . .
O7 O 0.4099(2) 0.54259(17) -0.07431(12) 0.0309(6) Uani 1 1 d . .
H1W H 0.4847 0.5559 -0.0907 0.037 Uiso 1 1 d R U
H2W H 0.4093 0.4787 -0.0699 0.037 Uiso 1 1 d R U
C1 C 0.2638(4) 0.4470(3) 0.12111(19) 0.0295(8) Uani 1 1 d . .
C2 C 0.1464(3) 0.4177(3) 0.16554(19) 0.0261(8) Uani 1 1 d . .
C3 C 0.0443(3) 0.4867(2) 0.16937(18) 0.0273(8) Uani 1 1 d . .
H3A H 0.0519 0.5512 0.1467 0.033 Uiso 1 1 calc R U
C4 C -0.0693(3) 0.4625(2) 0.20614(18) 0.0244(8) Uani 1 1 d . .
C5 C -0.1693(3) 0.5474(3) 0.2124(2) 0.0298(8) Uani 1 1 d . .
C6 C -0.0830(3) 0.3647(3) 0.23923(18) 0.0259(8) Uani 1 1 d . .
C7 C 0.0208(3) 0.2960(3) 0.23570(19) 0.0296(8) Uani 1 1 d . .
H7 H 0.0131 0.2308 0.2573 0.035 Uiso 1 1 calc R U
C8 C 0.1356(3) 0.3220(3) 0.20082(19) 0.0296(8) Uani 1 1 d . .
H8 H 0.2049 0.2756 0.2010 0.036 Uiso 1 1 calc R U
C9 C -0.2067(3) 0.3317(2) 0.27314(19) 0.0251(8) Uani 1 1 d . .
C10 C -0.2073(3) 0.2827(3) 0.34272(19) 0.0296(8) Uani 1 1 d . .
H10 H -0.1281 0.2720 0.3681 0.035 Uiso 1 1 calc R U
C11 C -0.4302(3) 0.2647(2) 0.33876(19) 0.0254(8) Uani 1 1 d . .
C12 C -0.5516(3) 0.2262(3) 0.3760(2) 0.0287(8) Uani 1 1 d . .
C13 C -0.4382(3) 0.3115(3) 0.2687(2) 0.0306(8) Uani 1 1 d . .
H13 H -0.5183 0.3208 0.2442 0.037 Uiso 1 1 calc R U
C14 C -0.3251(3) 0.3442(2) 0.2360(2) 0.0303(8) Uani 1 1 d . .
H14 H -0.3287 0.3748 0.1886 0.036 Uiso 1 1 calc R U
C15 C 0.0086(4) 0.6788(3) -0.0002(2) 0.0393(10) Uani 1 1 d . .
H15 H 0.0055 0.6131 0.0212 0.047 Uiso 1 1 calc R U
C16 C -0.1063(4) 0.7344(3) -0.0072(2) 0.0453(11) Uani 1 1 d . .
H16 H -0.1837 0.7072 0.0103 0.054 Uiso 1 1 calc R U
C17 C -0.1040(4) 0.8285(3) -0.0398(2) 0.0474(11) Uani 1 1 d . .
H17 H -0.1804 0.8667 -0.0450 0.057 Uiso 1 1 calc R U
C18 C 0.0134(4) 0.8694(3) -0.0661(2) 0.0384(10) Uani 1 1 d . .
C19 C 0.1257(4) 0.8087(3) -0.05518(19) 0.0298(9) Uani 1 1 d . .
C20 C 0.0226(5) 0.9670(3) -0.1029(2) 0.0517(12) Uani 1 1 d . .
H20 H -0.0517 1.0075 -0.1093 0.062 Uiso 1 1 calc R U
C21 C 0.1362(5) 1.0018(3) -0.1288(2) 0.0556(13) Uani 1 1 d . .
H21 H 0.1391 1.0654 -0.1533 0.067 Uiso 1 1 calc R U
C22 C 0.2531(4) 0.9422(3) -0.1191(2) 0.0430(10) Uani 1 1 d . .
C23 C 0.2489(4) 0.8471(3) -0.08066(19) 0.0324(9) Uani 1 1 d . .
C24 C 0.3732(5) 0.9743(3) -0.1461(3) 0.0623(14) Uani 1 1 d . .
H24 H 0.3792 1.0367 -0.1719 0.075 Uiso 1 1 calc R U
C25 C 0.4801(5) 0.9156(3) -0.1350(3) 0.0625(13) Uani 1 1 d . .
H25 H 0.5595 0.9358 -0.1542 0.075 Uiso 1 1 calc R U
C26 C 0.4693(4) 0.8234(3) -0.0939(2) 0.0468(11) Uani 1 1 d . .
H26 H 0.5438 0.7839 -0.0852 0.056 Uiso 1 1 calc R U

loop_
_atom_site_aniso_label
_atom_site_aniso_U_11
_atom_site_aniso_U_22
_atom_site_aniso_U_33
_atom_site_aniso_U_23
_atom_site_aniso_U_13
_atom_site_aniso_U_12
Cd1 0.02956(16) 0.02553(15) 0.02406(15) 0.00116(11) 0.00574(11) 0.00378(12)
N1 0.0236(17) 0.0343(16) 0.0262(16) 0.0056(13) 0.0006(13) -0.0049(14)
N2 0.0353(18) 0.0317(17) 0.0247(16) 0.0012(13) 0.0006(14) 0.0010(15)
N3 0.0360(19) 0.0294(16) 0.0336(17) 0.0037(14) 0.0060(15) 0.0026(15)
O1 0.0377(17) 0.0437(15) 0.0531(17) 0.0237(14) 0.0182(14) 0.0041(14)
O2 0.0293(16) 0.0652(19) 0.0594(19) 0.0278(16) 0.0183(14) 0.0132(15)
O3 0.0324(16) 0.0324(14) 0.0447(15) 0.0095(13) 0.0096(12) 0.0132(12)
O4 0.0436(17) 0.0392(15) 0.0536(17) 0.0016(13) 0.0275(14) 0.0093(14)
O5 0.0229(14) 0.0401(15) 0.0567(17) 0.0118(13) -0.0038(13) -0.0082(13)
O6 0.0275(14) 0.0380(14) 0.0380(15) 0.0093(12) 0.0062(12) -0.0078(12)
O7 0.0296(14) 0.0314(13) 0.0321(13) -0.0004(11) 0.0120(11) 0.0044(12)
C1 0.027(2) 0.0285(19) 0.033(2) 0.0028(17) 0.0079(17) 0.0033(17)
C2 0.0230(19) 0.0277(18) 0.0278(19) 0.0015(15) 0.0073(15) 0.0044(16)
C3 0.031(2) 0.0224(17) 0.0287(19) 0.0075(15) 0.0081(16) -0.0007(16)
C4 0.0222(19) 0.0240(17) 0.0273(18) 0.0042(15) 0.0063(15) 0.0047(16)
C5 0.026(2) 0.0245(19) 0.039(2) 0.0000(17) 0.0055(18) -0.0030(16)
C6 0.0256(19) 0.0312(19) 0.0210(18) 0.0020(15) 0.0044(15) -0.0034(17)
C7 0.030(2) 0.0249(18) 0.034(2) 0.0105(16) 0.0051(17) 0.0015(17)
C8 0.026(2) 0.0290(19) 0.034(2) 0.0034(16) 0.0065(16) 0.0051(17)
C9 0.0266(19) 0.0238(18) 0.0253(19) 0.0033(15) 0.0052(15) -0.0048(16)
C10 0.0201(19) 0.039(2) 0.030(2) 0.0075(17) 0.0003(16) -0.0035(17)
C11 0.027(2) 0.0211(17) 0.0286(19) -0.0026(15) 0.0038(16) -0.0071(16)
C12 0.027(2) 0.0222(18) 0.038(2) -0.0036(17) 0.0047(17) -0.0072(16)
C13 0.025(2) 0.0327(19) 0.034(2) 0.0055(17) -0.0039(17) -0.0016(17)
C14 0.036(2) 0.033(2) 0.0227(18) 0.0073(16) -0.0001(16) -0.0054(18)
C15 0.041(3) 0.040(2) 0.037(2) 0.0047(18) -0.0042(19) -0.006(2)
C16 0.033(2) 0.065(3) 0.037(2) -0.004(2) 0.0000(19) -0.008(2)
C17 0.031(2) 0.067(3) 0.044(3) -0.004(2) -0.005(2) 0.014(2)
C18 0.044(3) 0.041(2) 0.030(2) -0.0043(18) -0.0059(19) 0.014(2)
C19 0.041(2) 0.0279(19) 0.0207(18) -0.0016(15) -0.0043(17) 0.0038(18)
C20 0.063(3) 0.044(3) 0.047(3) 0.007(2) -0.009(2) 0.025(2)
C21 0.078(4) 0.036(2) 0.053(3) 0.016(2) 0.000(3) 0.013(3)
C22 0.055(3) 0.034(2) 0.040(2) 0.0087(19) 0.003(2) -0.001(2)
C23 0.045(2) 0.0275(19) 0.0255(19) 0.0007(16) 0.0049(17) 0.0024(19)
C24 0.078(4) 0.040(3) 0.069(3) 0.026(2) 0.017(3) -0.007(3)
C25 0.065(3) 0.052(3) 0.071(3) 0.017(3) 0.025(3) -0.009(3)
C26 0.041(3) 0.043(2) 0.057(3) 0.005(2) 0.016(2) 0.002(2)

loop_
_atom_type_symbol
_atom_type_description
_atom_type_scat_dispersion_real
_atom_type_scat_dispersion_imag
_atom_type_scat_source
C C 0.0033 0.0016 'International Tables Vol C Tables 4.2.6.8 and 6.1.1.4'
H H 0.0000 0.0000 'International Tables Vol C Tables 4.2.6.8 and 6.1.1.4'
N N 0.0061 0.0033 'International Tables Vol C Tables 4.2.6.8 and 6.1.1.4'
O O 0.0106 0.0060 'International Tables Vol C Tables 4.2.6.8 and 6.1.1.4'
Cd Cd -0.8075 1.2024 'International Tables Vol C Tables 4.2.6.8 and 6.1.1.4'

loop_
_geom_angle_atom_site_label_1
_geom_angle_atom_site_label_2
_geom_angle_atom_site_label_3
_geom_angle
_geom_angle_site_symmetry_1
_geom_angle_site_symmetry_3
O1 Cd1 O7 91.28(9) . .
O1 Cd1 O6 107.10(9) . 2
O7 Cd1 O6 90.62(8) . 2
O1 Cd1 N3 161.41(10) . .
O7 Cd1 N3 89.86(9) . .
O6 Cd1 N3 91.43(10) 2 .
O1 Cd1 N1 89.67(10) . 2
O7 Cd1 N1 161.55(9) . 2
O6 Cd1 N1 71.52(9) 2 2
N3 Cd1 N1 95.07(10) . 2
O1 Cd1 N2 91.22(10) . .
O7 Cd1 N2 111.39(9) . .
O6 Cd1 N2 151.25(9) 2 .
N3 Cd1 N2 71.14(10) . .
N1 Cd1 N2 87.01(9) 2 .
C10 N1 C11 118.8(3) . .
C10 N1 Cd1 127.3(2) . 2_545
C11 N1 Cd1 113.5(2) . 2_545
C15 N2 C19 117.7(3) . .
C15 N2 Cd1 126.8(2) . .
C19 N2 Cd1 113.9(2) . .
C26 N3 C23 118.5(3) . .
C26 N3 Cd1 126.2(3) . .
C23 N3 Cd1 115.0(2) . .
C1 O1 Cd1 144.3(3) . .
C5 O3 H3 109.5 . .
C12 O6 Cd1 118.5(2) . 2_545
Cd1 O7 H1W 117.5 . .
Cd1 O7 H2W 122.4 . .
H1W O7 H2W 104.1 . .
O2 C1 O1 126.1(3) . .
O2 C1 C2 119.4(3) . .
O1 C1 C2 114.5(3) . .
C3 C2 C8 118.8(3) . .
C3 C2 C1 119.0(3) . .
C8 C2 C1 122.2(3) . .
C2 C3 C4 121.9(3) . .
C2 C3 H3A 119.0 . .
C4 C3 H3A 119.0 . .
C3 C4 C6 119.6(3) . .
C3 C4 C5 117.1(3) . .
C6 C4 C5 123.2(3) . .
O4 C5 O3 124.8(3) . .
O4 C5 C4 123.7(3) . .
O3 C5 C4 111.3(3) . .
C7 C6 C4 118.0(3) . .
C7 C6 C9 120.1(3) . .
C4 C6 C9 121.7(3) . .
C8 C7 C6 121.9(3) . .
C8 C7 H7 119.0 . .
C6 C7 H7 119.0 . .
C7 C8 C2 119.6(3) . .
C7 C8 H8 120.2 . .
C2 C8 H8 120.2 . .
C14 C9 C10 117.1(3) . .
C14 C9 C6 121.9(3) . .
C10 C9 C6 121.0(3) . .
N1 C10 C9 123.3(3) . .
N1 C10 H10 118.4 . .
C9 C10 H10 118.4 . .
N1 C11 C13 121.7(3) . .
N1 C11 C12 117.9(3) . .
C13 C11 C12 120.4(3) . .
O5 C12 O6 125.6(3) . .
O5 C12 C11 116.4(3) . .
O6 C12 C11 118.1(3) . .
C11 C13 C14 118.7(3) . .
C11 C13 H13 120.6 . .
C14 C13 H13 120.6 . .
C9 C14 C13 120.4(3) . .
C9 C14 H14 119.8 . .
C13 C14 H14 119.8 . .
N2 C15 C16 123.8(4) . .
N2 C15 H15 118.1 . .
C16 C15 H15 118.1 . .
C17 C16 C15 118.8(4) . .
C17 C16 H16 120.6 . .
C15 C16 H16 120.6 . .
C16 C17 C18 120.4(4) . .
C16 C17 H17 119.8 . .
C18 C17 H17 119.8 . .
C17 C18 C19 116.9(3) . .
C17 C18 C20 123.5(4) . .
C19 C18 C20 119.5(4) . .
N2 C19 C18 122.3(4) . .
N2 C19 C23 118.3(3) . .
C18 C19 C23 119.3(3) . .
C21 C20 C18 121.5(4) . .
C21 C20 H20 119.3 . .
C18 C20 H20 119.3 . .
C20 C21 C22 120.9(4) . .
C20 C21 H21 119.6 . .
C22 C21 H21 119.6 . .
C24 C22 C23 117.6(4) . .
C24 C22 C21 123.0(4) . .
C23 C22 C21 119.4(4) . .
N3 C23 C22 121.6(4) . .
N3 C23 C19 119.1(3) . .
C22 C23 C19 119.4(3) . .
C25 C24 C22 120.5(4) . .
C25 C24 H24 119.7 . .
C22 C24 H24 119.7 . .
C24 C25 C26 118.6(4) . .
C24 C25 H25 120.7 . .
C26 C25 H25 120.7 . .
N3 C26 C25 123.0(4) . .
N3 C26 H26 118.5 . .
C25 C26 H26 118.5 . .

loop_
_geom_bond_atom_site_label_1
_geom_bond_atom_site_label_2
_geom_bond_distance
_geom_bond_site_symmetry_2
Cd1 O1 2.201(2) .
Cd1 O7 2.244(2) .
Cd1 O6 2.310(2) 2
Cd1 N3 2.347(3) .
Cd1 N1 2.379(3) 2
Cd1 N2 2.381(3) .
N1 C10 1.335(4) .
N1 C11 1.340(4) .
N1 Cd1 2.379(3) 2_545
N2 C15 1.324(5) .
N2 C19 1.359(4) .
N3 C26 1.321(5) .
N3 C23 1.359(4) .
O1 C1 1.260(4) .
O2 C1 1.233(4) .
O3 C5 1.314(4) .
O3 H3 0.8200 .
O4 C5 1.206(4) .
O5 C12 1.246(4) .
O6 C12 1.265(4) .
O6 Cd1 2.310(2) 2_545
O7 H1W 0.8471 .
O7 H2W 0.8285 .
C1 C2 1.506(5) .
C2 C3 1.379(4) .
C2 C8 1.391(5) .
C3 C4 1.388(4) .
C3 H3A 0.9300 .
C4 C6 1.401(4) .
C4 C5 1.508(5) .
C6 C7 1.390(5) .
C6 C9 1.483(4) .
C7 C8 1.388(5) .
C7 H7 0.9300 .
C8 H8 0.9300 .
C9 C14 1.380(5) .
C9 C10 1.389(5) .
C10 H10 0.9300 .
C11 C13 1.384(5) .
C11 C12 1.512(5) .
C13 C14 1.379(5) .
C13 H13 0.9300 .
C14 H14 0.9300 .
C15 C16 1.385(5) .
C15 H15 0.9300 .
C16 C17 1.347(5) .
C16 H16 0.9300 .
C17 C18 1.408(6) .
C17 H17 0.9300 .
C18 C19 1.405(5) .
C18 C20 1.423(5) .
C19 C23 1.444(5) .
C20 C21 1.343(6) .
C20 H20 0.9300 .
C21 C22 1.434(6) .
C21 H21 0.9300 .
C22 C24 1.398(6) .
C22 C23 1.406(5) .
C24 C25 1.345(6) .
C24 H24 0.9300 .
C25 C26 1.402(5) .
C25 H25 0.9300 .
C26 H26 0.9300 .

loop_
_geom_hbond_atom_site_label_D
_geom_hbond_atom_site_label_H
_geom_hbond_atom_site_label_A
_geom_hbond_distance_DH
_geom_hbond_distance_HA
_geom_hbond_distance_DA
_geom_hbond_angle_DHA
_geom_hbond_site_symmetry_A
C25 H25 O4 0.93 2.56 3.459(5) 161.6 4_675
C13 H13 O2 0.93 2.51 3.309(4) 144.9 1_455
O7 H2W O6 0.83 2.01 2.810(3) 163.6 4_665
O7 H1W O2 0.85 1.80 2.642(3) 171.8 3_665
O3 H3 O5 0.82 1.74 2.556(3) 171.0 2_455
O3 H3 O5 0.82 1.74 2.556(3) 171.0 2_455
O7 H1W O2 0.85 1.80 2.642(3) 171.8 3_665
O7 H2W O6 0.83 2.01 2.810(3) 163.6 4_665
C13 H13 O2 0.93 2.51 3.309(4) 144.9 1_455
C25 H25 O4 0.93 2.56 3.459(5) 161.6 4_675

loop_
_geom_torsion_atom_site_label_1
_geom_torsion_atom_site_label_2
_geom_torsion_atom_site_label_3
_geom_torsion_atom_site_label_4
_geom_torsion
_geom_torsion_site_symmetry_1
Cd1 O1 C1 O2 -34.4(7) .
Cd1 O1 C1 C2 148.3(3) .
O2 C1 C2 C3 161.6(3) .
O1 C1 C2 C3 -20.8(5) .
O2 C1 C2 C8 -20.6(5) .
O1 C1 C2 C8 157.0(3) .
C8 C2 C3 C4 -1.2(5) .
C1 C2 C3 C4 176.7(3) .
C2 C3 C4 C6 -1.4(5) .
C2 C3 C4 C5 174.8(3) .
C3 C4 C5 O4 -142.8(4) .
C6 C4 C5 O4 33.3(5) .
C3 C4 C5 O3 34.2(4) .
C6 C4 C5 O3 -149.7(3) .
C3 C4 C6 C7 1.9(5) .
C5 C4 C6 C7 -174.1(3) .
C3 C4 C6 C9 -174.4(3) .
C5 C4 C6 C9 9.6(5) .
C4 C6 C7 C8 0.1(5) .
C9 C6 C7 C8 176.5(3) .
C6 C7 C8 C2 -2.6(5) .
C3 C2 C8 C7 3.1(5) .
C1 C2 C8 C7 -174.7(3) .
C7 C6 C9 C14 -128.5(4) .
C4 C6 C9 C14 47.7(5) .
C7 C6 C9 C10 48.7(5) .
C4 C6 C9 C10 -135.0(3) .
C11 N1 C10 C9 0.4(5) .
Cd1 N1 C10 C9 172.3(2) 2_545
C14 C9 C10 N1 -1.6(5) .
C6 C9 C10 N1 -179.0(3) .
C10 N1 C11 C13 0.5(5) .
Cd1 N1 C11 C13 -172.4(3) 2_545
C10 N1 C11 C12 179.3(3) .
Cd1 N1 C11 C12 6.4(4) 2_545
Cd1 O6 C12 O5 -175.1(3) 2_545
Cd1 O6 C12 C11 6.5(4) 2_545
N1 C11 C12 O5 172.5(3) .
C13 C11 C12 O5 -8.6(5) .
N1 C11 C12 O6 -8.9(5) .
C13 C11 C12 O6 170.0(3) .
N1 C11 C13 C14 -0.2(5) .
C12 C11 C13 C14 -179.0(3) .
C10 C9 C14 C13 1.9(5) .
C6 C9 C14 C13 179.2(3) .
C11 C13 C14 C9 -1.0(5) .
C19 N2 C15 C16 -1.6(5) .
Cd1 N2 C15 C16 163.0(3) .
N2 C15 C16 C17 1.6(6) .
C15 C16 C17 C18 -0.1(6) .
C16 C17 C18 C19 -1.2(6) .
C16 C17 C18 C20 178.2(4) .
C15 N2 C19 C18 0.1(5) .
Cd1 N2 C19 C18 -166.4(3) .
C15 N2 C19 C23 -179.0(3) .
Cd1 N2 C19 C23 14.5(4) .
C17 C18 C19 N2 1.2(5) .
C20 C18 C19 N2 -178.2(3) .
C17 C18 C19 C23 -179.7(3) .
C20 C18 C19 C23 0.9(5) .
C17 C18 C20 C21 -178.3(4) .
C19 C18 C20 C21 1.1(6) .
C18 C20 C21 C22 -0.9(7) .
C20 C21 C22 C24 178.9(4) .
C20 C21 C22 C23 -1.4(6) .
C26 N3 C23 C22 -3.2(5) .
Cd1 N3 C23 C22 170.9(3) .
C26 N3 C23 C19 176.6(3) .
Cd1 N3 C23 C19 -9.3(4) .
C24 C22 C23 N3 2.9(6) .
C21 C22 C23 N3 -176.9(4) .
C24 C22 C23 C19 -177.0(4) .
C21 C22 C23 C19 3.3(6) .
N2 C19 C23 N3 -3.8(5) .
C18 C19 C23 N3 177.1(3) .
N2 C19 C23 C22 176.0(3) .
C18 C19 C23 C22 -3.1(5) .
C23 C22 C24 C25 -0.2(7) .
C21 C22 C24 C25 179.5(4) .
C22 C24 C25 C26 -2.0(7) .
C23 N3 C26 C25 1.0(6) .
Cd1 N3 C26 C25 -172.5(3) .
C24 C25 C26 N3 1.6(7) .
